data_7118218
loop_
_publ_author_name
'Wang, Zhan-Yong'
'Ding, Ya-Li'
'Wang, Gang'
'Cheng, Ying'

_publ_section_title
;
 Chiral N-heterocyclic carbene/Lewis acid cooperative catalysis of the
 reaction of 2-aroylvinylcinnamaldehydes: a switch of the reaction pathway
 by Lewis acid activation.
;
_journal_issue 4
_journal_name_full 'Chemical communications (Cambridge, England)'
_journal_page_first 788
_journal_page_last 791
_journal_paper_doi 10.1039/c5cc08866f
_journal_volume 52
_journal_year 2015
_chemical_absolute_configuration ad
_chemical_formula_sum 'C36 H26 Br2 O4'
_chemical_formula_weight 682.39
_chemical_name_systematic
; 
 ? 
;
_space_group_IT_number 19
_symmetry_cell_setting orthorhombic
_symmetry_space_group_name_Hall 'P 2ac 2ab'
_symmetry_space_group_name_H-M 'P 21 21 21'
_atom_sites_solution_hydrogens geom
_atom_sites_solution_primary direct
_atom_sites_solution_secondary difmap
_audit_creation_method SHELXL-97
_audit_update_record
;
2015-10-22 deposited with the CCDC.
2015-11-06 downloaded from the CCDC.
;
_cell_angle_alpha 90.00
_cell_angle_beta 90.00
_cell_angle_gamma 90.00
_cell_formula_units_Z 4
_cell_length_a 5.6288(11)
_cell_length_b 12.578(3)
_cell_length_c 41.669(8)
_cell_measurement_reflns_used 5189
_cell_measurement_temperature 173(2)
_cell_measurement_theta_max 25.00
_cell_measurement_theta_min 0.98
_cell_volume 2950.1(11)
_computing_cell_refinement 'CrystalClear (Rigaku Inc., 2007)'
_computing_data_collection 'CrystalClear (Rigaku Inc., 2007)'
_computing_data_reduction 'CrystalClear (Rigaku Inc., 2007)'
_computing_structure_refinement 'SHELXL-97 (Sheldrick, 1997)'
_computing_structure_solution 'SHELXS-97 (Sheldrick, 1990)'
_diffrn_ambient_temperature 173(2)
_diffrn_detector_area_resol_mean 28.5714
_diffrn_measured_fraction_theta_full 0.999
_diffrn_measured_fraction_theta_max 0.999
_diffrn_measurement_device
;
Saturn724+ (2x2 bin mode)
;
_diffrn_measurement_method dtprofit.ref
_diffrn_radiation_monochromator graphite
_diffrn_radiation_source 'fine-focus sealed tube'
_diffrn_radiation_type MoK\a
_diffrn_radiation_wavelength 0.71073
_diffrn_reflns_av_R_equivalents 0.0749
_diffrn_reflns_av_sigmaI/netI 0.0420
_diffrn_reflns_limit_h_max 6
_diffrn_reflns_limit_h_min -6
_diffrn_reflns_limit_k_max 14
_diffrn_reflns_limit_k_min -14
_diffrn_reflns_limit_l_max 49
_diffrn_reflns_limit_l_min -49
_diffrn_reflns_number 30944
_diffrn_reflns_theta_full 25.00
_diffrn_reflns_theta_max 25.00
_diffrn_reflns_theta_min 0.98
_exptl_absorpt_coefficient_mu 2.788
_exptl_absorpt_correction_T_max 0.0000
_exptl_absorpt_correction_T_min 0.0000
_exptl_absorpt_correction_type none
_exptl_crystal_colour yellow
_exptl_crystal_density_diffrn 1.536
_exptl_crystal_density_method 'not measured'
_exptl_crystal_description prism
_exptl_crystal_F_000 1376
_exptl_crystal_size_max 0.09
_exptl_crystal_size_mid 0.03
_exptl_crystal_size_min 0.02
_refine_diff_density_max 1.705
_refine_diff_density_min -0.837
_refine_diff_density_rms 0.152
_refine_ls_abs_structure_details 'Flack H D (1983), Acta Cryst. A39, 876-881'
_refine_ls_abs_structure_Flack 0.044(18)
_refine_ls_extinction_method none
_refine_ls_goodness_of_fit_ref 1.001
_refine_ls_hydrogen_treatment constr
_refine_ls_matrix_type full
_refine_ls_number_parameters 379
_refine_ls_number_reflns 5189
_refine_ls_number_restraints 0
_refine_ls_restrained_S_all 1.001
_refine_ls_R_factor_all 0.0777
_refine_ls_R_factor_gt 0.0698
_refine_ls_shift/su_max 0.000
_refine_ls_shift/su_mean 0.000
_refine_ls_structure_factor_coef Fsqd
_refine_ls_weighting_details 'calc w=1/[\s^2^(Fo^2^)+(0.0500P)^2^+15.0000P] where P=(Fo^2^+2Fc^2^)/3'
_refine_ls_weighting_scheme calc
_refine_ls_wR_factor_gt 0.1496
_refine_ls_wR_factor_ref 0.1646
_reflns_number_gt 4767
_reflns_number_total 5189
_reflns_threshold_expression >2sigma(I)
_cod_data_source_file c5cc08866f2.cif
_cod_data_source_block a
_cod_depositor_comments
;
The following automatic conversions were performed:

'_symmetry_cell_setting' value 'Orthorhombic' changed to
'orthorhombic' according to
/usr/data/users/saulius/crontab/automatic-downloads/rss-feeds/RSC/lib/dictionaries/cif_core.dic
dictionary named 'cif_core.dic' version 2.4.2 from 2011-04-26.

'_exptl_absorpt_correction_type' value 'None' changed to 'none'
according to
/usr/data/users/saulius/crontab/automatic-downloads/rss-feeds/RSC/lib/dictionaries/cif_core.dic
dictionary named 'cif_core.dic' version 2.4.2 from 2011-04-26.

Automatic conversion script
Id: cif_fix_values 4268 2015-11-12 08:31:59Z antanas 
;
_cod_original_cell_volume 2950.0(10)
_cod_original_sg_symbol_H-M P2(1)2(1)2(1)
_cod_database_code 7118218

loop_
_symmetry_equiv_pos_as_xyz
'x, y, z'
'-x+1/2, -y, z+1/2'
'-x, y+1/2, -z+1/2'
'x+1/2, -y+1/2, -z'

loop_
_atom_site_label
_atom_site_type_symbol
_atom_site_fract_x
_atom_site_fract_y
_atom_site_fract_z
_atom_site_U_iso_or_equiv
_atom_site_adp_type
_atom_site_occupancy
_atom_site_symmetry_multiplicity
_atom_site_calc_flag
_atom_site_refinement_flags
Br1 Br 0.0754(2) 0.01230(7) 0.01481(2) 0.0748(3) Uani 1 1 d .
Br2 Br -0.1119(2) 0.19332(8) -0.47191(2) 0.0734(3) Uani 1 1 d .
O1 O -0.4746(11) 0.3240(5) -0.09739(14) 0.0662(17) Uani 1 1 d .
O2 O -0.0748(10) 0.4784(4) -0.26434(11) 0.0468(12) Uani 1 1 d .
O3 O -0.0141(13) 0.4180(4) -0.31403(13) 0.071(2) Uani 1 1 d .
O4 O 0.3505(10) 0.5491(6) -0.36564(14) 0.0651(17) Uani 1 1 d .
C1 C -0.3182(15) 0.1600(7) -0.0559(2) 0.055(2) Uani 1 1 d .
H1A H -0.4630 0.1488 -0.0660 0.065 Uiso 1 1 calc R
C2 C -0.2460(16) 0.0920(7) -0.03206(19) 0.057(2) Uani 1 1 d .
H2A H -0.3415 0.0351 -0.0260 0.068 Uiso 1 1 calc R
C3 C -0.0291(14) 0.1090(6) -0.01711(16) 0.0458(18) Uani 1 1 d .
C4 C 0.1073(14) 0.1931(6) -0.02485(16) 0.0454(16) Uani 1 1 d .
H4A H 0.2473 0.2054 -0.0136 0.054 Uiso 1 1 calc R
C5 C 0.0424(15) 0.2613(6) -0.04922(17) 0.0453(18) Uani 1 1 d .
H5A H 0.1426 0.3167 -0.0551 0.054 Uiso 1 1 calc R
C6 C -0.1745(14) 0.2471(6) -0.06508(16) 0.0431(19) Uani 1 1 d .
C7 C -0.2606(15) 0.3201(8) -0.09075(19) 0.053(2) Uani 1 1 d .
C8 C -0.0755(17) 0.3798(6) -0.10772(17) 0.052(2) Uani 1 1 d .
H8A H 0.0783 0.3542 -0.1050 0.063 Uiso 1 1 calc R
C9 C -0.0958(16) 0.4676(6) -0.12694(16) 0.0498(19) Uani 1 1 d .
H9A H 0.0408 0.4824 -0.1387 0.060 Uiso 1 1 calc R
C10 C -0.2911(14) 0.5437(7) -0.13279(17) 0.0468(19) Uani 1 1 d .
C11 C -0.4664(16) 0.5640(7) -0.1105(2) 0.059(2) Uani 1 1 d .
H11A H -0.4674 0.5262 -0.0913 0.071 Uiso 1 1 calc R
C12 C -0.6409(17) 0.6393(7) -0.1160(2) 0.061(2) Uani 1 1 d .
H12A H -0.7580 0.6504 -0.1006 0.073 Uiso 1 1 calc R
C13 C -0.6441(18) 0.6984(7) -0.1441(2) 0.063(2) Uani 1 1 d .
H13A H -0.7604 0.7497 -0.1474 0.076 Uiso 1 1 calc R
C14 C -0.4708(15) 0.6798(7) -0.16711(19) 0.055(2) Uani 1 1 d .
H14A H -0.4704 0.7195 -0.1859 0.067 Uiso 1 1 calc R
C15 C -0.2954(14) 0.6014(7) -0.16232(18) 0.0460(18) Uani 1 1 d .
C16 C -0.1245(16) 0.5816(5) -0.18773(15) 0.0431(17) Uani 1 1 d .
H16A H 0.0299 0.5648 -0.1816 0.052 Uiso 1 1 calc R
C17 C -0.1703(13) 0.5855(5) -0.21910(17) 0.0389(17) Uani 1 1 d .
H17A H -0.3239 0.6013 -0.2258 0.047 Uiso 1 1 calc R
C18 C 0.0176(14) 0.5652(6) -0.24402(17) 0.0445(18) Uani 1 1 d .
H18A H 0.1638 0.5416 -0.2334 0.053 Uiso 1 1 calc R
C19 C 0.0763(14) 0.6545(6) -0.26762(15) 0.0433(17) Uani 1 1 d .
H19A H 0.2134 0.6956 -0.2601 0.052 Uiso 1 1 calc R
C20 C -0.1238(13) 0.7275(5) -0.27735(16) 0.0387(16) Uani 1 1 d .
C21 C -0.2656(14) 0.7912(6) -0.25810(18) 0.0448(18) Uani 1 1 d .
H21A H -0.2413 0.7932 -0.2360 0.054 Uiso 1 1 calc R
C22 C -0.4412(15) 0.8512(5) -0.27177(19) 0.0480(19) Uani 1 1 d .
H22A H -0.5366 0.8941 -0.2589 0.058 Uiso 1 1 calc R
C23 C -0.4782(15) 0.8484(6) -0.3049(2) 0.0502(19) Uani 1 1 d .
H23A H -0.6028 0.8869 -0.3138 0.060 Uiso 1 1 calc R
C24 C -0.3335(12) 0.7895(6) -0.32453(18) 0.0428(17) Uani 1 1 d .
H24A H -0.3548 0.7902 -0.3467 0.051 Uiso 1 1 calc R
C25 C -0.1542(13) 0.7289(6) -0.31070(17) 0.0417(17) Uani 1 1 d .
C26 C 0.0358(12) 0.6615(6) -0.32672(16) 0.0408(17) Uani 1 1 d .
H26A H 0.1619 0.7095 -0.3340 0.049 Uiso 1 1 calc R
C27 C 0.1365(14) 0.5947(6) -0.29888(16) 0.0455(18) Uani 1 1 d .
H27A H 0.3087 0.5857 -0.3011 0.055 Uiso 1 1 calc R
C28 C 0.0160(15) 0.4889(7) -0.29474(18) 0.053(2) Uani 1 1 d .
C29 C -0.0552(13) 0.5996(6) -0.35652(16) 0.0428(17) Uani 1 1 d .
H29A H -0.1811 0.5514 -0.3501 0.051 Uiso 1 1 calc R
H29B H -0.1202 0.6492 -0.3720 0.051 Uiso 1 1 calc R
C30 C 0.1448(14) 0.5368(7) -0.37190(17) 0.0484(19) Uani 1 1 d .
C31 C 0.0721(13) 0.4533(6) -0.39617(16) 0.0423(17) Uani 1 1 d .
C32 C -0.1413(14) 0.4558(6) -0.41238(18) 0.0493(19) Uani 1 1 d .
H32A H -0.2525 0.5081 -0.4075 0.059 Uiso 1 1 calc R
C33 C -0.1916(15) 0.3806(7) -0.43593(18) 0.052(2) Uani 1 1 d .
H33A H -0.3330 0.3842 -0.4474 0.062 Uiso 1 1 calc R
C34 C -0.0306(15) 0.3008(7) -0.44209(18) 0.053(2) Uani 1 1 d .
C35 C 0.1821(15) 0.2972(7) -0.42587(19) 0.055(2) Uani 1 1 d .
H35A H 0.2923 0.2441 -0.4304 0.066 Uiso 1 1 calc R
C36 C 0.2299(15) 0.3720(8) -0.40313(19) 0.056(2) Uani 1 1 d .
H36A H 0.3727 0.3684 -0.3920 0.067 Uiso 1 1 calc R

loop_
_atom_site_aniso_label
_atom_site_aniso_U_11
_atom_site_aniso_U_22
_atom_site_aniso_U_33
_atom_site_aniso_U_23
_atom_site_aniso_U_13
_atom_site_aniso_U_12
Br1 0.1240(9) 0.0538(5) 0.0466(4) 0.0104(4) -0.0012(6) 0.0009(6)
Br2 0.0812(7) 0.0730(6) 0.0659(5) -0.0138(5) 0.0099(5) -0.0009(6)
O1 0.063(4) 0.076(4) 0.059(3) 0.012(3) -0.012(3) -0.007(3)
O2 0.061(3) 0.040(3) 0.039(2) 0.001(2) 0.004(3) 0.002(3)
O3 0.120(6) 0.047(3) 0.046(3) 0.001(3) 0.005(3) 0.011(4)
O4 0.025(3) 0.112(5) 0.058(3) -0.012(3) 0.004(3) 0.003(3)
C1 0.047(5) 0.062(5) 0.055(5) -0.018(4) 0.001(4) -0.003(4)
C2 0.065(6) 0.060(5) 0.046(4) -0.006(4) 0.015(4) -0.023(4)
C3 0.057(5) 0.045(4) 0.035(3) -0.006(3) 0.018(4) 0.003(4)
C4 0.043(4) 0.060(4) 0.034(3) -0.002(3) -0.002(3) 0.001(4)
C5 0.047(5) 0.048(4) 0.041(4) 0.006(3) 0.003(4) -0.007(4)
C6 0.050(5) 0.051(4) 0.028(3) -0.002(3) -0.002(3) 0.012(4)
C7 0.041(5) 0.073(6) 0.044(4) -0.009(4) -0.003(4) -0.006(4)
C8 0.056(5) 0.059(5) 0.043(4) 0.001(3) -0.003(4) -0.009(4)
C9 0.053(5) 0.066(5) 0.030(3) 0.006(3) 0.000(4) -0.009(4)
C10 0.048(5) 0.063(5) 0.030(4) -0.011(3) 0.004(3) -0.012(4)
C11 0.067(6) 0.065(5) 0.045(4) -0.009(4) -0.001(4) -0.009(5)
C12 0.060(6) 0.071(6) 0.052(5) -0.021(4) 0.020(4) -0.013(5)
C13 0.070(6) 0.054(5) 0.066(5) -0.011(4) -0.004(5) 0.007(5)
C14 0.064(6) 0.054(5) 0.048(4) -0.004(4) 0.000(4) -0.010(4)
C15 0.042(4) 0.053(5) 0.042(4) -0.003(4) -0.008(3) -0.009(4)
C16 0.055(5) 0.041(4) 0.033(3) 0.007(3) -0.005(3) -0.005(4)
C17 0.039(4) 0.034(4) 0.044(4) 0.007(3) -0.001(3) -0.008(3)
C18 0.044(4) 0.047(4) 0.042(4) 0.008(3) -0.002(3) 0.005(3)
C19 0.036(4) 0.056(4) 0.038(3) 0.008(3) -0.005(3) -0.007(4)
C20 0.030(4) 0.044(4) 0.042(4) 0.007(3) -0.002(3) -0.008(3)
C21 0.055(5) 0.036(4) 0.044(4) 0.003(3) -0.005(4) -0.012(4)
C22 0.055(5) 0.029(3) 0.061(5) -0.001(3) 0.004(4) 0.005(4)
C23 0.043(5) 0.042(4) 0.066(5) 0.003(4) -0.009(4) 0.003(3)
C24 0.037(4) 0.047(4) 0.044(4) 0.012(3) -0.005(3) -0.004(3)
C25 0.039(4) 0.040(4) 0.046(4) 0.012(3) 0.002(3) -0.012(3)
C26 0.026(4) 0.056(4) 0.040(4) 0.015(3) 0.001(3) 0.000(3)
C27 0.037(4) 0.061(5) 0.039(4) 0.013(3) 0.001(3) 0.008(4)
C28 0.061(5) 0.053(5) 0.045(4) 0.013(4) 0.001(4) 0.018(4)
C29 0.035(4) 0.055(4) 0.039(4) 0.004(3) -0.001(3) -0.003(4)
C30 0.041(5) 0.067(5) 0.037(4) 0.010(4) 0.008(3) 0.005(4)
C31 0.030(4) 0.056(4) 0.041(4) 0.009(3) 0.009(3) 0.006(3)
C32 0.044(5) 0.054(5) 0.049(4) 0.002(4) 0.001(4) 0.008(4)
C33 0.053(5) 0.060(5) 0.042(4) 0.005(4) 0.001(4) 0.009(4)
C34 0.052(5) 0.059(5) 0.048(4) 0.005(4) 0.013(4) -0.001(4)
C35 0.051(5) 0.060(5) 0.053(5) -0.002(4) 0.014(4) 0.021(4)
C36 0.036(4) 0.086(6) 0.046(4) 0.006(4) -0.002(4) 0.014(4)

loop_
_atom_type_symbol
_atom_type_description
_atom_type_scat_dispersion_real
_atom_type_scat_dispersion_imag
_atom_type_scat_source
C C 0.0033 0.0016 'International Tables Vol C Tables 4.2.6.8 and 6.1.1.4'
H H 0.0000 0.0000 'International Tables Vol C Tables 4.2.6.8 and 6.1.1.4'
O O 0.0106 0.0060 'International Tables Vol C Tables 4.2.6.8 and 6.1.1.4'
Br Br -0.2901 2.4595 'International Tables Vol C Tables 4.2.6.8 and 6.1.1.4'

loop_
_geom_angle_atom_site_label_1
_geom_angle_atom_site_label_2
_geom_angle_atom_site_label_3
_geom_angle
C28 O2 C18 109.1(6)
C2 C1 C6 120.7(8)
C2 C1 H1A 119.7
C6 C1 H1A 119.7
C3 C2 C1 119.3(8)
C3 C2 H2A 120.3
C1 C2 H2A 120.3
C4 C3 C2 121.0(7)
C4 C3 Br1 119.7(6)
C2 C3 Br1 119.3(6)
C3 C4 C5 120.9(8)
C3 C4 H4A 119.5
C5 C4 H4A 119.5
C4 C5 C6 120.0(7)
C4 C5 H5A 120.0
C6 C5 H5A 120.0
C5 C6 C1 118.0(7)
C5 C6 C7 122.9(7)
C1 C6 C7 119.1(7)
O1 C7 C8 124.3(8)
O1 C7 C6 120.1(8)
C8 C7 C6 115.5(7)
C9 C8 C7 129.5(9)
C9 C8 H8A 115.3
C7 C8 H8A 115.3
C8 C9 C10 132.9(8)
C8 C9 H9A 113.5
C10 C9 H9A 113.5
C11 C10 C15 118.3(8)
C11 C10 C9 122.8(7)
C15 C10 C9 118.9(7)
C12 C11 C10 121.6(8)
C12 C11 H11A 119.2
C10 C11 H11A 119.2
C13 C12 C11 121.1(8)
C13 C12 H12A 119.5
C11 C12 H12A 119.5
C12 C13 C14 118.9(9)
C12 C13 H13A 120.5
C14 C13 H13A 120.5
C13 C14 C15 120.8(8)
C13 C14 H14A 119.6
C15 C14 H14A 119.6
C14 C15 C10 119.3(7)
C14 C15 C16 118.7(7)
C10 C15 C16 122.0(7)
C17 C16 C15 125.5(8)
C17 C16 H16A 117.3
C15 C16 H16A 117.3
C16 C17 C18 122.3(7)
C16 C17 H17A 118.8
C18 C17 H17A 118.8
O2 C18 C17 105.9(6)
O2 C18 C19 104.5(5)
C17 C18 C19 118.1(6)
O2 C18 H18A 109.3
C17 C18 H18A 109.3
C19 C18 H18A 109.3
C20 C19 C18 117.3(6)
C20 C19 C27 103.5(5)
C18 C19 C27 103.4(6)
C20 C19 H19A 110.7
C18 C19 H19A 110.7
C27 C19 H19A 110.7
C21 C20 C25 119.8(7)
C21 C20 C19 128.8(6)
C25 C20 C19 111.4(6)
C20 C21 C22 119.6(7)
C20 C21 H21A 120.2
C22 C21 H21A 120.2
C21 C22 C23 120.3(7)
C21 C22 H22A 119.8
C23 C22 H22A 119.8
C24 C23 C22 121.0(7)
C24 C23 H23A 119.5
C22 C23 H23A 119.5
C23 C24 C25 118.7(7)
C23 C24 H24A 120.6
C25 C24 H24A 120.6
C20 C25 C24 120.4(7)
C20 C25 C26 110.1(6)
C24 C25 C26 129.4(7)
C25 C26 C27 103.4(6)
C25 C26 C29 113.5(6)
C27 C26 C29 116.8(6)
C25 C26 H26A 107.5
C27 C26 H26A 107.5
C29 C26 H26A 107.5
C28 C27 C19 103.6(6)
C28 C27 C26 113.7(6)
C19 C27 C26 106.8(6)
C28 C27 H27A 110.8
C19 C27 H27A 110.8
C26 C27 H27A 110.8
O3 C28 O2 119.3(8)
O3 C28 C27 129.7(7)
O2 C28 C27 111.1(7)
C30 C29 C26 110.7(6)
C30 C29 H29A 109.5
C26 C29 H29A 109.5
C30 C29 H29B 109.5
C26 C29 H29B 109.5
H29A C29 H29B 108.1
O4 C30 C31 119.8(7)
O4 C30 C29 123.9(8)
C31 C30 C29 116.3(7)
C32 C31 C36 118.2(7)
C32 C31 C30 123.2(7)
C36 C31 C30 118.6(7)
C31 C32 C33 120.5(7)
C31 C32 H32A 119.8
C33 C32 H32A 119.8
C34 C33 C32 119.5(8)
C34 C33 H33A 120.2
C32 C33 H33A 120.2
C33 C34 C35 120.4(8)
C33 C34 Br2 119.0(6)
C35 C34 Br2 120.6(7)
C36 C35 C34 119.4(8)
C36 C35 H35A 120.3
C34 C35 H35A 120.3
C35 C36 C31 121.9(8)
C35 C36 H36A 119.0
C31 C36 H36A 119.0

loop_
_geom_bond_atom_site_label_1
_geom_bond_atom_site_label_2
_geom_bond_distance
Br1 C3 1.896(8)
Br2 C34 1.892(9)
O1 C7 1.237(9)
O2 C28 1.373(9)
O2 C18 1.476(9)
O3 C28 1.212(10)
O4 C30 1.197(9)
C1 C2 1.371(12)
C1 C6 1.414(11)
C1 H1A 0.9300
C2 C3 1.387(11)
C2 H2A 0.9300
C3 C4 1.347(10)
C4 C5 1.378(10)
C4 H4A 0.9300
C5 C6 1.400(11)
C5 H5A 0.9300
C6 C7 1.491(11)
C7 C8 1.466(12)
C8 C9 1.369(11)
C8 H8A 0.9300
C9 C10 1.477(12)
C9 H9A 0.9300
C10 C11 1.378(11)
C10 C15 1.429(11)
C11 C12 1.384(13)
C11 H11A 0.9300
C12 C13 1.385(13)
C12 H12A 0.9300
C13 C14 1.388(12)
C13 H13A 0.9300
C14 C15 1.410(11)
C14 H14A 0.9300
C15 C16 1.452(11)
C16 C17 1.334(9)
C16 H16A 0.9300
C17 C18 1.504(10)
C17 H17A 0.9300
C18 C19 1.529(10)
C18 H18A 0.9800
C19 C20 1.509(10)
C19 C27 1.542(10)
C19 H19A 0.9800
C20 C21 1.387(11)
C20 C25 1.400(10)
C21 C22 1.368(11)
C21 H21A 0.9300
C22 C23 1.398(11)
C22 H22A 0.9300
C23 C24 1.370(11)
C23 H23A 0.9300
C24 C25 1.390(10)
C24 H24A 0.9300
C25 C26 1.519(10)
C26 C27 1.540(9)
C26 C29 1.552(10)
C26 H26A 0.9800
C27 C28 1.504(11)
C27 H27A 0.9800
C29 C30 1.517(10)
C29 H29A 0.9700
C29 H29B 0.9700
C30 C31 1.514(11)
C31 C32 1.378(11)
C31 C36 1.385(11)
C32 C33 1.392(11)
C32 H32A 0.9300
C33 C34 1.377(11)
C33 H33A 0.9300
C34 C35 1.376(11)
C35 C36 1.362(12)
C35 H35A 0.9300
C36 H36A 0.9300

loop_
_geom_torsion_atom_site_label_1
_geom_torsion_atom_site_label_2
_geom_torsion_atom_site_label_3
_geom_torsion_atom_site_label_4
_geom_torsion
C6 C1 C2 C3 -0.3(12)
C1 C2 C3 C4 2.3(11)
C1 C2 C3 Br1 -177.9(6)
C2 C3 C4 C5 -4.0(11)
Br1 C3 C4 C5 176.3(6)
C3 C4 C5 C6 3.7(11)
C4 C5 C6 C1 -1.6(11)
C4 C5 C6 C7 177.5(7)
C2 C1 C6 C5 0.0(11)
C2 C1 C6 C7 -179.2(7)
C5 C6 C7 O1 -158.9(8)
C1 C6 C7 O1 20.3(12)
C5 C6 C7 C8 24.1(11)
C1 C6 C7 C8 -156.7(7)
O1 C7 C8 C9 19.0(14)
C6 C7 C8 C9 -164.2(7)
C7 C8 C9 C10 12.9(14)
C8 C9 C10 C11 26.0(13)
C8 C9 C10 C15 -156.0(8)
C15 C10 C11 C12 -1.0(12)
C9 C10 C11 C12 176.9(8)
C10 C11 C12 C13 -0.9(13)
C11 C12 C13 C14 1.1(13)
C12 C13 C14 C15 0.6(12)
C13 C14 C15 C10 -2.5(11)
C13 C14 C15 C16 177.3(8)
C11 C10 C15 C14 2.7(11)
C9 C10 C15 C14 -175.3(7)
C11 C10 C15 C16 -177.1(7)
C9 C10 C15 C16 4.9(11)
C14 C15 C16 C17 -35.8(11)
C10 C15 C16 C17 144.0(8)
C15 C16 C17 C18 179.2(7)
C28 O2 C18 C17 150.8(6)
C28 O2 C18 C19 25.4(8)
C16 C17 C18 O2 124.2(7)
C16 C17 C18 C19 -119.2(8)
O2 C18 C19 C20 84.5(7)
C17 C18 C19 C20 -32.8(9)
O2 C18 C19 C27 -28.7(7)
C17 C18 C19 C27 -146.0(6)
C18 C19 C20 C21 58.8(10)
C27 C19 C20 C21 172.0(7)
C18 C19 C20 C25 -123.3(7)
C27 C19 C20 C25 -10.1(8)
C25 C20 C21 C22 3.0(10)
C19 C20 C21 C22 -179.2(7)
C20 C21 C22 C23 0.0(11)
C21 C22 C23 C24 -2.9(12)
C22 C23 C24 C25 2.6(11)
C21 C20 C25 C24 -3.3(10)
C19 C20 C25 C24 178.5(6)
C21 C20 C25 C26 174.5(6)
C19 C20 C25 C26 -3.7(8)
C23 C24 C25 C20 0.5(10)
C23 C24 C25 C26 -176.8(7)
C20 C25 C26 C27 15.8(8)
C24 C25 C26 C27 -166.7(7)
C20 C25 C26 C29 143.3(6)
C24 C25 C26 C29 -39.1(10)
C20 C19 C27 C28 -100.8(6)
C18 C19 C27 C28 22.0(7)
C20 C19 C27 C26 19.6(7)
C18 C19 C27 C26 142.4(6)
C25 C26 C27 C28 92.1(7)
C29 C26 C27 C28 -33.4(9)
C25 C26 C27 C19 -21.6(7)
C29 C26 C27 C19 -147.1(6)
C18 O2 C28 O3 170.7(7)
C18 O2 C28 C27 -11.2(8)
C19 C27 C28 O3 170.3(9)
C26 C27 C28 O3 54.8(11)
C19 C27 C28 O2 -7.5(8)
C26 C27 C28 O2 -123.1(7)
C25 C26 C29 C30 178.2(6)
C27 C26 C29 C30 -61.5(8)
C26 C29 C30 O4 -13.0(11)
C26 C29 C30 C31 166.2(6)
O4 C30 C31 C32 -158.3(8)
C29 C30 C31 C32 22.5(10)
O4 C30 C31 C36 19.8(11)
C29 C30 C31 C36 -159.3(7)
C36 C31 C32 C33 -2.3(11)
C30 C31 C32 C33 175.8(7)
C31 C32 C33 C34 2.6(12)
C32 C33 C34 C35 -2.1(12)
C32 C33 C34 Br2 175.4(6)
C33 C34 C35 C36 1.4(13)
Br2 C34 C35 C36 -176.1(6)
C34 C35 C36 C31 -1.2(13)
C32 C31 C36 C35 1.7(12)
C30 C31 C36 C35 -176.6(7)
